data_7062603
loop_
_publ_author_name
'Starynowicz, Przemys\/law'

_publ_section_title
;
 Europium(ii) bis[tetrafluoro-2-(pentafluoroethoxy)ethanesulfonate] --
 structure and spectroscopic properties of a new near-UV emitter
;
_journal_issue 35
_journal_name_full 'New Journal of Chemistry'
_journal_page_first 16368
_journal_page_last 16373
_journal_paper_doi 10.1039/D3NJ02429F
_journal_volume 47
_journal_year 2023
_chemical_formula_sum 'C8 H2 Eu F18 O9 S2'
_chemical_formula_weight 800.18
_space_group_crystal_system monoclinic
_space_group_IT_number 14
_space_group_name_Hall '-P 2ybc'
_space_group_name_H-M_alt 'P 1 21/c 1'
_atom_sites_solution_hydrogens difmap
_atom_sites_solution_primary vecmap
_atom_sites_solution_secondary difmap
_audit_creation_method SHELXL-2018/3
_audit_update_record
;
2023-07-14 deposited with the CCDC.	2023-07-19 downloaded from the CCDC.
;
_cell_angle_alpha 90
_cell_angle_beta 92.910(10)
_cell_angle_gamma 90
_cell_formula_units_Z 4
_cell_length_a 19.004(2)
_cell_length_b 10.4540(10)
_cell_length_c 10.1710(10)
_cell_measurement_reflns_used 4316
_cell_measurement_temperature 80.0(5)
_cell_measurement_theta_max 28.7070
_cell_measurement_theta_min 3.7620
_cell_volume 2018.0(3)
_computing_cell_refinement 'CrysAlisPro 1.171.41.80a (Rigaku OD, 2020)'
_computing_data_collection 'CrysAlisPro 1.171.41.80a (Rigaku OD, 2020)'
_computing_data_reduction 'CrysAlisPro 1.171.41.80a (Rigaku OD, 2020)'
_computing_molecular_graphics 'Diamond version 4.6.8'
_computing_publication_material 'publCIF (version 1.9.21_c)'
_computing_structure_refinement 'SHELXL-2018/3 (Sheldrick, 2018)'
_computing_structure_solution SHELXS
_diffrn_ambient_environment N~2~
_diffrn_ambient_temperature 80(2)
_diffrn_detector 'CCD plate'
_diffrn_detector_area_resol_mean 10.3456
_diffrn_detector_type Ruby
_diffrn_measured_fraction_theta_full 0.975
_diffrn_measured_fraction_theta_max 0.891
_diffrn_measurement_device 'four-circle diffractometer'
_diffrn_measurement_device_type 'Xcalibur, Ruby, Gemini ultra'
_diffrn_radiation_monochromator graphite
_diffrn_radiation_probe x-ray
_diffrn_radiation_type 'Mo K\a'
_diffrn_radiation_wavelength 0.71073
_diffrn_reflns_av_R_equivalents 0.0662
_diffrn_reflns_av_unetI/netI 0.0826
_diffrn_reflns_Laue_measured_fraction_full 0.975
_diffrn_reflns_Laue_measured_fraction_max 0.891
_diffrn_reflns_limit_h_max 25
_diffrn_reflns_limit_h_min -25
_diffrn_reflns_limit_k_max 13
_diffrn_reflns_limit_k_min -11
_diffrn_reflns_limit_l_max 12
_diffrn_reflns_limit_l_min -11
_diffrn_reflns_number 13715
_diffrn_reflns_point_group_measured_fraction_full 0.975
_diffrn_reflns_point_group_measured_fraction_max 0.891
_diffrn_reflns_theta_full 27.500
_diffrn_reflns_theta_max 28.962
_diffrn_reflns_theta_min 3.220
_diffrn_source 'fine-focus sealed X-ray tube'
_diffrn_source_type 'Enhance (Mo) X-ray Source'
_exptl_absorpt_coefficient_mu 3.524
_exptl_absorpt_correction_T_max 0.827
_exptl_absorpt_correction_T_min 0.726
_exptl_absorpt_correction_type analytical
_exptl_absorpt_process_details
;
CrysAlisPro 1.171.41.80a (Rigaku Oxford Diffraction, 2020)
Analytical numeric absorption correction using a multifaceted crystal
model based on expressions derived by R.C. Clark & J.S. Reid.
(Clark, R. C. & Reid, J. S. (1995). Acta Cryst. A51, 887-897)
Empirical absorption correction using spherical harmonics,
implemented in SCALE3 ABSPACK scaling algorithm.
;
_exptl_crystal_colour colourless
_exptl_crystal_density_diffrn 2.634
_exptl_crystal_description 'rectangular plate'
_exptl_crystal_F_000 1516
_exptl_crystal_preparation Luminescent
_exptl_crystal_recrystallization_method 'Re-crystallisation from solvent'
_exptl_crystal_size_max 0.122
_exptl_crystal_size_mid 0.116
_exptl_crystal_size_min 0.062
_refine_diff_density_max 1.959
_refine_diff_density_min -1.853
_refine_diff_density_rms 0.228
_refine_ls_extinction_method none
_refine_ls_goodness_of_fit_ref 1.079
_refine_ls_hydrogen_treatment refall
_refine_ls_matrix_type full
_refine_ls_number_parameters 351
_refine_ls_number_reflns 4761
_refine_ls_number_restraints 0
_refine_ls_restrained_S_all 1.079
_refine_ls_R_factor_all 0.0715
_refine_ls_R_factor_gt 0.0554
_refine_ls_shift/su_max 0.001
_refine_ls_shift/su_mean 0.000
_refine_ls_structure_factor_coef Fsqd
_refine_ls_weighting_details 'w=1/[\s^2^(Fo^2^)+(0.0334P)^2^+13.5370P] where P=(Fo^2^+2Fc^2^)/3'
_refine_ls_weighting_scheme calc
_refine_ls_wR_factor_gt 0.1167
_refine_ls_wR_factor_ref 0.1281
_reflns_Friedel_coverage 0.000
_reflns_number_gt 3804
_reflns_number_total 4761
_reflns_threshold_expression 'I > 2\s(I)'
_cod_data_source_file d3nj02429f2.cif
_cod_data_source_block euflu1
_cod_depositor_comments 'Adding full bibliography for 7062603--7062605.cif.'
_cod_original_sg_symbol_H-M 'P 21/c'
_cod_database_code 7062603
_shelx_shelxl_version_number 2018/3
_shelx_space_group_comment
;
The symmetry employed for this shelxl refinement is uniquely defined
by the following loop, which should always be used as a source of
symmetry information in preference to the above space-group names.
They are only intended as comments.
;

loop_
_space_group_symop_operation_xyz
'x, y, z'
'-x, y+1/2, -z+1/2'
'-x, -y, -z'
'x, -y-1/2, z-1/2'

loop_
_atom_site_label
_atom_site_type_symbol
_atom_site_fract_x
_atom_site_fract_y
_atom_site_fract_z
_atom_site_U_iso_or_equiv
_atom_site_adp_type
_atom_site_occupancy
_atom_site_site_symmetry_order
_atom_site_calc_flag
_atom_site_refinement_flags_posn
_atom_site_refinement_flags_adp
_atom_site_refinement_flags_occupancy
_atom_site_disorder_assembly
_atom_site_disorder_group
Eu Eu 0.47260(2) 0.26123(4) 0.87320(3) 0.01669(13) Uani 1 1 d . . . . .
S1 S 0.40395(8) 0.48214(19) 0.60676(16) 0.0161(4) Uani 1 1 d . . . . .
S2 S 0.60795(8) 0.51765(19) 0.87268(16) 0.0165(4) Uani 1 1 d . . . . .
F1 F 0.3142(2) 0.6414(5) 0.6950(4) 0.0256(10) Uani 1 1 d . . . . .
F2 F 0.2789(2) 0.4414(5) 0.6874(4) 0.0271(11) Uani 1 1 d . . . . .
F3 F 0.3051(2) 0.6490(5) 0.4233(4) 0.0260(10) Uani 1 1 d . . . . .
F4 F 0.2654(2) 0.4562(4) 0.4192(4) 0.0254(10) Uani 1 1 d . . . . .
F5 F 0.1780(3) 0.7394(8) 0.3553(7) 0.074(2) Uani 1 1 d . . . . .
F6 F 0.1416(3) 0.5551(7) 0.3434(7) 0.074(2) Uani 1 1 d . . . . .
F7 F 0.0405(3) 0.7210(7) 0.4130(6) 0.064(2) Uani 1 1 d . . . . .
F8 F 0.1084(3) 0.7895(8) 0.5715(7) 0.074(2) Uani 1 1 d . . . . .
F9 F 0.0694(3) 0.5992(11) 0.5727(9) 0.124(4) Uani 1 1 d . . . . .
F10 F 0.6984(2) 0.4178(4) 1.0370(4) 0.0233(10) Uani 1 1 d . . . . .
F11 F 0.7314(2) 0.4181(5) 0.8366(4) 0.0264(11) Uani 1 1 d . . . . .
F12 F 0.7559(2) 0.6710(5) 0.8454(5) 0.0353(12) Uani 1 1 d . . . . .
F13 F 0.7109(2) 0.6860(5) 1.0350(5) 0.0317(11) Uani 1 1 d . . . . .
F14 F 0.8470(3) 0.7697(6) 1.0381(6) 0.0497(16) Uani 1 1 d . . . . .
F15 F 0.9018(3) 0.6357(7) 0.9197(5) 0.0560(18) Uani 1 1 d . . . . .
F16 F 0.9659(3) 0.6835(9) 1.1602(6) 0.078(2) Uani 1 1 d . . . . .
F17 F 0.8743(3) 0.6180(7) 1.2544(5) 0.0535(17) Uani 1 1 d . . . . .
F18 F 0.9323(3) 0.4863(8) 1.1365(6) 0.065(2) Uani 1 1 d . . . . .
O1 O 0.4272(2) 0.4552(5) 0.7419(5) 0.0193(11) Uani 1 1 d . . . . .
O2 O 0.4003(2) 0.3721(5) 0.5236(5) 0.0203(11) Uani 1 1 d . . . . .
O3 O 0.4383(2) 0.5931(5) 0.5535(5) 0.0195(11) Uani 1 1 d . . . . .
O4 O 0.2061(3) 0.6066(6) 0.5250(5) 0.0329(15) Uani 1 1 d . . . . .
O5 O 0.5839(2) 0.3921(5) 0.8288(5) 0.0184(11) Uani 1 1 d . . . . .
O6 O 0.6091(2) 0.6124(5) 0.7703(5) 0.0198(11) Uani 1 1 d . . . . .
O7 O 0.5760(2) 0.5581(5) 0.9912(5) 0.0212(12) Uani 1 1 d . . . . .
O8 O 0.8073(3) 0.5681(6) 1.0187(5) 0.0289(13) Uani 1 1 d . . . . .
OW O 0.5364(3) 0.2089(7) 0.6335(5) 0.0206(12) Uani 1 1 d . . . . .
C1 C 0.3124(3) 0.5352(8) 0.6229(7) 0.0193(16) Uani 1 1 d . . . . .
C2 C 0.2705(4) 0.5622(8) 0.4925(8) 0.0221(17) Uani 1 1 d . . . . .
C3 C 0.1559(4) 0.6429(11) 0.4320(9) 0.039(2) Uani 1 1 d . . . . .
C4 C 0.0901(5) 0.6819(16) 0.4992(11) 0.067(4) Uani 1 1 d . . . . .
C5 C 0.7003(3) 0.4898(8) 0.9276(7) 0.0204(16) Uani 1 1 d . . . . .
C6 C 0.7453(4) 0.6066(8) 0.9567(8) 0.0241(17) Uani 1 1 d . . . . .
C7 C 0.8652(4) 0.6487(11) 1.0267(9) 0.036(2) Uani 1 1 d . . . . .
C8 C 0.9112(5) 0.6070(15) 1.1479(9) 0.059(4) Uani 1 1 d . . . . .
H1W H 0.564(6) 0.274(10) 0.649(11) 0.05(3) Uiso 1 1 d . . . . .
H2W H 0.549(4) 0.139(9) 0.629(8) 0.02(3) Uiso 1 1 d . . . . .

loop_
_atom_site_aniso_label
_atom_site_aniso_U_11
_atom_site_aniso_U_22
_atom_site_aniso_U_33
_atom_site_aniso_U_23
_atom_site_aniso_U_13
_atom_site_aniso_U_12
Eu 0.01179(17) 0.0323(3) 0.00616(18) 0.00029(14) 0.00239(12) 0.00003(14)
S1 0.0112(7) 0.0317(11) 0.0056(8) 0.0002(7) 0.0013(6) 0.0004(7)
S2 0.0114(7) 0.0318(11) 0.0065(8) -0.0003(7) 0.0024(6) 0.0006(7)
F1 0.0177(19) 0.045(3) 0.014(2) -0.010(2) 0.0019(17) 0.004(2)
F2 0.0166(19) 0.051(3) 0.015(2) 0.002(2) 0.0080(17) -0.002(2)
F3 0.022(2) 0.042(3) 0.014(2) 0.001(2) -0.0037(17) 0.002(2)
F4 0.022(2) 0.036(3) 0.018(2) -0.009(2) -0.0033(17) 0.0001(19)
F5 0.034(3) 0.136(7) 0.051(4) 0.019(4) -0.006(3) 0.023(4)
F6 0.048(3) 0.109(6) 0.060(4) -0.045(4) -0.034(3) 0.037(4)
F7 0.024(3) 0.125(6) 0.043(4) -0.029(4) -0.014(2) 0.027(3)
F8 0.053(4) 0.123(6) 0.046(4) -0.037(4) -0.010(3) 0.035(4)
F9 0.025(3) 0.226(11) 0.125(7) 0.119(8) 0.029(4) 0.034(5)
F10 0.0189(19) 0.039(3) 0.012(2) 0.0034(19) 0.0003(16) 0.0011(19)
F11 0.0158(19) 0.052(3) 0.011(2) -0.012(2) 0.0023(16) 0.005(2)
F12 0.026(2) 0.055(4) 0.023(3) 0.013(2) -0.007(2) -0.015(2)
F13 0.022(2) 0.043(3) 0.029(3) -0.009(2) -0.002(2) 0.001(2)
F14 0.034(3) 0.067(5) 0.047(4) 0.002(3) -0.010(3) -0.021(3)
F15 0.025(2) 0.119(6) 0.024(3) 0.004(3) 0.002(2) -0.016(3)
F16 0.027(3) 0.168(8) 0.038(3) 0.012(4) -0.012(3) -0.040(4)
F17 0.036(3) 0.102(5) 0.023(3) -0.008(3) 0.000(2) -0.022(3)
F18 0.030(3) 0.116(6) 0.048(4) -0.012(4) -0.014(3) 0.018(4)
O1 0.020(2) 0.031(3) 0.007(2) 0.003(2) -0.0015(19) 0.000(2)
O2 0.016(2) 0.033(3) 0.012(2) -0.005(2) 0.0021(19) 0.001(2)
O3 0.017(2) 0.033(3) 0.009(2) -0.001(2) -0.0001(19) 0.002(2)
O4 0.014(2) 0.070(5) 0.014(3) -0.009(3) -0.002(2) 0.010(3)
O5 0.014(2) 0.034(3) 0.007(2) -0.002(2) 0.0017(18) -0.002(2)
O6 0.014(2) 0.037(3) 0.008(2) 0.003(2) 0.0037(18) -0.003(2)
O7 0.019(2) 0.037(3) 0.008(2) 0.001(2) 0.0059(19) 0.003(2)
O8 0.014(2) 0.050(4) 0.023(3) 0.000(3) -0.004(2) -0.002(2)
OW 0.016(2) 0.031(4) 0.015(3) -0.002(2) 0.001(2) -0.001(3)
C1 0.013(3) 0.033(5) 0.012(3) -0.001(3) 0.002(3) 0.001(3)
C2 0.013(3) 0.032(5) 0.020(4) 0.000(3) -0.001(3) 0.004(3)
C3 0.024(4) 0.072(8) 0.021(4) -0.011(5) -0.008(3) 0.009(4)
C4 0.028(5) 0.141(13) 0.031(6) -0.024(7) -0.010(4) 0.039(7)
C5 0.012(3) 0.042(5) 0.007(3) -0.001(3) 0.003(2) -0.001(3)
C6 0.019(3) 0.033(5) 0.020(4) -0.003(3) -0.003(3) -0.003(3)
C7 0.018(4) 0.065(7) 0.026(5) 0.002(4) -0.001(3) -0.006(4)
C8 0.019(4) 0.139(13) 0.018(5) -0.004(6) -0.003(3) -0.012(6)

loop_
_atom_type_symbol
_atom_type_description
_atom_type_scat_dispersion_real
_atom_type_scat_dispersion_imag
_atom_type_scat_source
C C 0.0033 0.0016 'International Tables Vol C Tables 4.2.6.8 and 6.1.1.4'
H H 0.0000 0.0000 'International Tables Vol C Tables 4.2.6.8 and 6.1.1.4'
O O 0.0106 0.0060 'International Tables Vol C Tables 4.2.6.8 and 6.1.1.4'
F F 0.0171 0.0103 'International Tables Vol C Tables 4.2.6.8 and 6.1.1.4'
S S 0.1246 0.1234 'International Tables Vol C Tables 4.2.6.8 and 6.1.1.4'
Eu Eu -0.1578 3.6682 'International Tables Vol C Tables 4.2.6.8 and 6.1.1.4'

loop_
_geom_angle_atom_site_label_1
_geom_angle_atom_site_label_2
_geom_angle_atom_site_label_3
_geom_angle
_geom_angle_site_symmetry_1
_geom_angle_site_symmetry_3
_geom_angle_publ_flag
O3 Eu O2 79.29(15) 2_646 4_566 ?
O3 Eu O7 127.87(16) 2_646 3_667 ?
O2 Eu O7 81.82(16) 4_566 3_667 ?
O3 Eu O1 155.55(14) 2_646 . ?
O2 Eu O1 125.09(15) 4_566 . ?
O7 Eu O1 64.58(16) 3_667 . ?
O3 Eu O5 82.97(16) 2_646 . ?
O2 Eu O5 151.05(16) 4_566 . ?
O7 Eu O5 91.42(15) 3_667 . ?
O1 Eu O5 75.26(16) . . ?
O3 Eu O6 97.00(16) 2_646 2_646 ?
O2 Eu O6 71.43(16) 4_566 2_646 ?
O7 Eu O6 121.83(15) 3_667 2_646 ?
O1 Eu O6 90.29(16) . 2_646 ?
O5 Eu O6 133.83(14) . 2_646 ?
O3 Eu OW 79.02(17) 2_646 . ?
O2 Eu OW 133.21(19) 4_566 . ?
O7 Eu OW 142.64(19) 3_667 . ?
O1 Eu OW 81.47(17) . . ?
O5 Eu OW 63.92(16) . . ?
O6 Eu OW 70.74(15) 2_646 . ?
O3 Eu OW 63.81(17) 2_646 4_566 ?
O2 Eu OW 73.68(17) 4_566 4_566 ?
O7 Eu OW 64.33(17) 3_667 4_566 ?
O1 Eu OW 120.74(19) . 4_566 ?
O5 Eu OW 78.01(16) . 4_566 ?
O6 Eu OW 142.77(18) 2_646 4_566 ?
OW Eu OW 129.46(19) . 4_566 ?
O2 S1 O1 114.1(3) . . ?
O2 S1 O3 115.6(3) . . ?
O1 S1 O3 112.8(3) . . ?
O2 S1 C1 106.1(3) . . ?
O1 S1 C1 102.6(3) . . ?
O3 S1 C1 103.8(3) . . ?
O6 S2 O7 115.2(3) . . ?
O6 S2 O5 114.6(3) . . ?
O7 S2 O5 112.5(3) . . ?
O6 S2 C5 106.2(3) . . ?
O7 S2 C5 103.2(3) . . ?
O5 S2 C5 103.4(3) . . ?
S1 O1 Eu 136.7(3) . . ?
S1 O2 Eu 142.4(3) . 4_565 ?
S1 O3 Eu 139.0(3) . 2_656 ?
C2 O4 C3 122.1(6) . . ?
S2 O5 Eu 132.4(3) . . ?
S2 O6 Eu 142.1(3) . 2_656 ?
S2 O7 Eu 148.5(3) . 3_667 ?
C6 O8 C7 120.8(7) . . ?
Eu OW Eu 126.4(2) . 4_565 ?
F1 C1 F2 109.7(5) . . ?
F1 C1 C2 108.7(6) . . ?
F2 C1 C2 108.4(6) . . ?
F1 C1 S1 107.6(5) . . ?
F2 C1 S1 107.1(5) . . ?
C2 C1 S1 115.4(5) . . ?
F4 C2 F3 107.0(6) . . ?
F4 C2 O4 112.1(6) . . ?
F3 C2 O4 111.5(7) . . ?
F4 C2 C1 110.4(6) . . ?
F3 C2 C1 109.4(6) . . ?
O4 C2 C1 106.5(6) . . ?
F6 C3 F5 100.7(8) . . ?
F6 C3 O4 113.4(9) . . ?
F5 C3 O4 112.3(8) . . ?
F6 C3 C4 110.8(8) . . ?
F5 C3 C4 110.4(10) . . ?
O4 C3 C4 109.1(7) . . ?
F9 C4 F7 112.6(11) . . ?
F9 C4 F8 109.3(10) . . ?
F7 C4 F8 104.7(11) . . ?
F9 C4 C3 112.7(12) . . ?
F7 C4 C3 111.3(9) . . ?
F8 C4 C3 105.7(10) . . ?
F10 C5 F11 106.7(6) . . ?
F10 C5 C6 109.1(6) . . ?
F11 C5 C6 108.6(5) . . ?
F10 C5 S2 106.0(4) . . ?
F11 C5 S2 108.9(5) . . ?
C6 C5 S2 117.0(6) . . ?
F13 C6 F12 106.8(7) . . ?
F13 C6 O8 110.0(6) . . ?
F12 C6 O8 111.9(6) . . ?
F13 C6 C5 109.2(6) . . ?
F12 C6 C5 110.4(6) . . ?
O8 C6 C5 108.6(7) . . ?
F14 C7 F15 108.7(8) . . ?
F14 C7 O8 112.2(7) . . ?
F15 C7 O8 109.8(8) . . ?
F14 C7 C8 110.0(9) . . ?
F15 C7 C8 109.1(7) . . ?
O8 C7 C8 107.0(8) . . ?
F16 C8 F17 108.5(9) . . ?
F16 C8 F18 110.1(9) . . ?
F17 C8 F18 109.2(10) . . ?
F16 C8 C7 108.6(10) . . ?
F17 C8 C7 109.2(8) . . ?
F18 C8 C7 111.2(9) . . ?

loop_
_geom_bond_atom_site_label_1
_geom_bond_atom_site_label_2
_geom_bond_distance
_geom_bond_site_symmetry_2
_geom_bond_publ_flag
Eu O3 2.526(5) 2_646 yes
Eu O2 2.527(5) 4_566 yes
Eu O7 2.540(5) 3_667 yes
Eu O1 2.554(5) . yes
Eu O5 2.578(5) . yes
Eu O6 2.595(5) 2_646 yes
Eu OW 2.831(5) . yes
Eu OW 2.873(5) 4_566 yes
S1 O2 1.427(5) . ?
S1 O1 1.450(5) . ?
S1 O3 1.450(5) . ?
S1 C1 1.841(7) . ?
S2 O6 1.439(5) . ?
S2 O7 1.441(5) . ?
S2 O5 1.453(5) . ?
S2 C5 1.838(7) . ?
F1 C1 1.330(9) . ?
F2 C1 1.356(8) . ?
F3 C2 1.340(9) . ?
F4 C2 1.336(9) . ?
F5 C3 1.355(12) . ?
F6 C3 1.305(11) . ?
F7 C4 1.320(11) . ?
F8 C4 1.379(15) . ?
F9 C4 1.222(16) . ?
F10 C5 1.346(8) . ?
F11 C5 1.351(8) . ?
F12 C6 1.342(9) . ?
F13 C6 1.342(9) . ?
F14 C7 1.318(11) . ?
F15 C7 1.328(9) . ?
F16 C8 1.314(12) . ?
F17 C8 1.325(10) . ?
F18 C8 1.331(15) . ?
O4 C2 1.365(8) . ?
O4 C3 1.364(10) . ?
O8 C6 1.368(9) . ?
O8 C7 1.385(10) . ?
C1 C2 1.538(10) . ?
C3 C4 1.510(12) . ?
C5 C6 1.511(11) . ?
C7 C8 1.537(13) . ?
